data_4501643
loop_
_publ_author_name
'Lu, Wen-Guan'
'Jiang, Long'
'Lu, Tong-Bu'

_publ_section_title
;
 Lanthanide Contraction and Temperature-Dependent Structures of Lanthanide
 Coordination Polymers with Imidazole-4,5-Dicarboxylate and Oxalate
;
_journal_issue 10
_journal_name_full 'Crystal Growth &amp; Design'
_journal_page_first 4310
_journal_paper_doi 10.1021/cg100196j
_journal_volume 10
_journal_year 2010
_chemical_formula_sum 'C6 H8 N2 O9 Tb'
_chemical_formula_weight 411.06
_chemical_name_systematic
; 
 ? 
;
_space_group_IT_number 15
_symmetry_cell_setting monoclinic
_symmetry_space_group_name_Hall '-C 2yc'
_symmetry_space_group_name_H-M 'C 1 2/c 1'
_atom_sites_solution_hydrogens geom
_atom_sites_solution_primary direct
_atom_sites_solution_secondary difmap
_audit_creation_method SHELXL-97
_cell_angle_alpha 90.00
_cell_angle_beta 110.119(8)
_cell_angle_gamma 90.00
_cell_formula_units_Z 8
_cell_length_a 22.320(10)
_cell_length_b 7.131(3)
_cell_length_c 14.065(7)
_cell_measurement_reflns_used 4571
_cell_measurement_temperature 293(2)
_cell_measurement_theta_max 26.92
_cell_measurement_theta_min 3.01
_cell_volume 2102.0(17)
_computing_cell_refinement 'Bruker SMART'
_computing_data_collection 'Bruker SMART'
_computing_data_reduction 'Bruker SAINT'
_computing_molecular_graphics 'Bruker SHELXTL'
_computing_publication_material 'Bruker SHELXTL'
_computing_structure_refinement 'SHELXL-97 (Sheldrick, 1997)'
_computing_structure_solution 'SHELXS-97 (Sheldrick, 1990)'
_diffrn_ambient_temperature 293(2)
_diffrn_measured_fraction_theta_full 0.976
_diffrn_measured_fraction_theta_max 0.976
_diffrn_measurement_device_type 'CCD area detector'
_diffrn_measurement_method 'phi and omega scans'
_diffrn_radiation_monochromator graphite
_diffrn_radiation_source 'fine-focus sealed tube'
_diffrn_radiation_type MoK\a
_diffrn_radiation_wavelength 0.71073
_diffrn_reflns_av_R_equivalents 0.0405
_diffrn_reflns_av_sigmaI/netI 0.0383
_diffrn_reflns_limit_h_max 27
_diffrn_reflns_limit_h_min -27
_diffrn_reflns_limit_k_max 9
_diffrn_reflns_limit_k_min -8
_diffrn_reflns_limit_l_max 17
_diffrn_reflns_limit_l_min -17
_diffrn_reflns_number 8082
_diffrn_reflns_theta_full 26.96
_diffrn_reflns_theta_max 26.96
_diffrn_reflns_theta_min 3.03
_diffrn_standards_interval_count 0
_diffrn_standards_interval_time 0
_diffrn_standards_number 0
_exptl_absorpt_coefficient_mu 6.777
_exptl_absorpt_correction_T_max 0.4102
_exptl_absorpt_correction_T_min 0.3443
_exptl_absorpt_correction_type multi-scan
_exptl_absorpt_process_details sadabs
_exptl_crystal_colour colorless
_exptl_crystal_density_diffrn 2.598
_exptl_crystal_density_method 'not measured'
_exptl_crystal_description block
_exptl_crystal_F_000 1560
_exptl_crystal_size_max 0.20
_exptl_crystal_size_mid 0.18
_exptl_crystal_size_min 0.16
_refine_diff_density_max 1.500
_refine_diff_density_min -1.111
_refine_diff_density_rms 0.174
_refine_ls_extinction_method none
_refine_ls_goodness_of_fit_ref 1.068
_refine_ls_hydrogen_treatment constr
_refine_ls_matrix_type full
_refine_ls_number_parameters 163
_refine_ls_number_reflns 2224
_refine_ls_number_restraints 9
_refine_ls_restrained_S_all 1.066
_refine_ls_R_factor_all 0.0381
_refine_ls_R_factor_gt 0.0277
_refine_ls_shift/su_max 0.002
_refine_ls_shift/su_mean 0.000
_refine_ls_structure_factor_coef Fsqd
_refine_ls_weighting_details 'calc w=1/[\s^2^(Fo^2^)+(0.0342P)^2^+3.3972P] where P=(Fo^2^+2Fc^2^)/3'
_refine_ls_weighting_scheme calc
_refine_ls_wR_factor_gt 0.0637
_refine_ls_wR_factor_ref 0.0679
_reflns_number_gt 1799
_reflns_number_total 2224
_reflns_threshold_expression >2sigma(I)
_cod_data_source_file cg100196j_si_002.cif
_cod_data_source_block 2Tb
_cod_depositor_comments
;
The following automatic conversions were performed:

'_symmetry_cell_setting' value 'Monoclinic' changed to 'monoclinic'
according to /home/saulius/struct/CIF-dictionaries/cif_core.dic
dictionary named 'cif_core.dic' version 2.4.2 from 2011-04-26.

Automatic conversion script
Id: cif_fix_values 1715 2011-07-08 13:25:40Z adriana 
;
_cod_original_sg_symbol_H-M C2/c
_cod_database_code 4501643

loop_
_symmetry_equiv_pos_as_xyz
'x, y, z'
'-x, y, -z+1/2'
'x+1/2, y+1/2, z'
'-x+1/2, y+1/2, -z+1/2'
'-x, -y, -z'
'x, -y, z-1/2'
'-x+1/2, -y+1/2, -z'
'x+1/2, -y+1/2, z-1/2'

loop_
_atom_site_label
_atom_site_type_symbol
_atom_site_fract_x
_atom_site_fract_y
_atom_site_fract_z
_atom_site_U_iso_or_equiv
_atom_site_adp_type
_atom_site_occupancy
_atom_site_symmetry_multiplicity
_atom_site_calc_flag
_atom_site_refinement_flags
Tb1 Tb 0.382022(11) 0.11863(3) 0.810917(16) 0.01705(10) Uani 1 1 d .
O5 O 0.49732(16) 0.1313(5) 0.8942(3) 0.0240(8) Uani 1 1 d .
O1 O 0.28615(17) -0.0032(5) 0.8188(3) 0.0266(9) Uani 1 1 d .
N1 N 0.3031(2) 0.0265(6) 0.6430(3) 0.0235(10) Uani 1 1 d .
N2 N 0.2383(2) -0.0024(6) 0.4865(3) 0.0254(10) Uani 1 1 d .
H2 H 0.2242 0.0022 0.4215 0.030 Uiso 1 1 calc R
C1 C 0.2380(2) -0.0576(7) 0.7452(4) 0.0188(10) Uani 1 1 d .
C6 C 0.5227(2) 0.0578(7) 0.9801(4) 0.0185(10) Uani 1 1 d .
C3 C 0.2970(3) 0.0415(8) 0.5468(4) 0.0249(12) Uani 1 1 d .
H3 H 0.3297 0.0781 0.5239 0.030 Uiso 1 1 calc R
C2 C 0.2444(2) -0.0367(7) 0.6434(4) 0.0187(10) Uani 1 1 d .
O2 O 0.18833(17) -0.1204(5) 0.7552(3) 0.0244(8) Uani 1 1 d .
O4 O 0.1122(2) -0.0965(5) 0.4060(3) 0.0332(10) Uani 1 1 d .
O6 O 0.57991(17) 0.0689(5) 1.0350(3) 0.0259(8) Uani 1 1 d .
C5 C 0.1375(3) -0.1167(7) 0.5001(4) 0.0237(11) Uani 1 1 d .
C4 C 0.2040(3) -0.0564(7) 0.5466(4) 0.0210(11) Uani 1 1 d .
O3 O 0.10849(19) -0.1849(6) 0.5544(3) 0.0339(9) Uani 1 1 d .
O1W O 0.4151(3) -0.1648(6) 0.7615(3) 0.0658(17) Uani 1 1 d D
H1A H 0.4310 -0.2520 0.8051 0.099 Uiso 1 1 d RD
H1B H 0.4057 -0.2128 0.7022 0.099 Uiso 1 1 d RD
O2W O 0.42118(17) 0.2649(5) 0.6960(3) 0.0283(9) Uani 1 1 d D
H2A H 0.4494 0.2309 0.6702 0.043 Uiso 1 1 d RD
H2B H 0.4101 0.3780 0.6759 0.043 Uiso 1 1 d RD
O3W O 0.4814(3) 0.5783(8) 0.8866(5) 0.0713(17) Uani 1 1 d D
H3B H 0.4666 0.5081 0.9231 0.107 Uiso 1 1 d RD
H3A H 0.5209 0.5476 0.8998 0.107 Uiso 1 1 d RD

loop_
_atom_site_aniso_label
_atom_site_aniso_U_11
_atom_site_aniso_U_22
_atom_site_aniso_U_33
_atom_site_aniso_U_23
_atom_site_aniso_U_13
_atom_site_aniso_U_12
Tb1 0.01445(14) 0.02359(15) 0.01253(13) 0.00011(10) 0.00390(9) 0.00097(10)
O5 0.0170(19) 0.035(2) 0.0187(18) 0.0084(16) 0.0045(15) 0.0002(16)
O1 0.020(2) 0.048(2) 0.0113(18) -0.0010(16) 0.0056(15) -0.0086(17)
N1 0.025(3) 0.031(2) 0.018(2) -0.0010(19) 0.0111(19) -0.001(2)
N2 0.033(3) 0.031(3) 0.013(2) 0.0018(18) 0.0083(19) -0.002(2)
C1 0.015(2) 0.024(3) 0.019(3) -0.004(2) 0.008(2) -0.001(2)
C6 0.018(3) 0.023(3) 0.019(2) 0.002(2) 0.011(2) 0.001(2)
C3 0.029(3) 0.030(3) 0.021(3) -0.003(2) 0.015(2) -0.003(2)
C2 0.017(3) 0.023(3) 0.015(2) -0.001(2) 0.005(2) -0.001(2)
O2 0.0203(19) 0.036(2) 0.0191(18) -0.0013(16) 0.0089(15) -0.0100(16)
O4 0.045(3) 0.032(2) 0.0162(19) 0.0020(16) 0.0035(18) -0.0099(18)
O6 0.0169(19) 0.037(2) 0.0219(19) 0.0091(16) 0.0036(16) -0.0022(16)
C5 0.030(3) 0.018(2) 0.017(2) 0.003(2) -0.002(2) -0.001(2)
C4 0.024(3) 0.021(2) 0.018(3) 0.001(2) 0.008(2) -0.002(2)
O3 0.026(2) 0.046(2) 0.027(2) 0.0137(18) 0.0051(17) -0.0123(19)
O1W 0.100(4) 0.044(3) 0.026(2) -0.014(2) -0.014(3) 0.038(3)
O2W 0.028(2) 0.031(2) 0.034(2) 0.0099(17) 0.0211(18) 0.0091(17)
O3W 0.058(4) 0.063(4) 0.090(5) 0.016(3) 0.022(3) 0.013(3)

loop_
_atom_type_symbol
_atom_type_description
_atom_type_scat_dispersion_real
_atom_type_scat_dispersion_imag
_atom_type_scat_source
C C 0.0033 0.0016 'International Tables Vol C Tables 4.2.6.8 and 6.1.1.4'
H H 0.0000 0.0000 'International Tables Vol C Tables 4.2.6.8 and 6.1.1.4'
N N 0.0061 0.0033 'International Tables Vol C Tables 4.2.6.8 and 6.1.1.4'
O O 0.0106 0.0060 'International Tables Vol C Tables 4.2.6.8 and 6.1.1.4'
Tb Tb -0.1723 4.1537 'International Tables Vol C Tables 4.2.6.8 and 6.1.1.4'

loop_
_geom_angle_atom_site_label_1
_geom_angle_atom_site_label_2
_geom_angle_atom_site_label_3
_geom_angle
_geom_angle_site_symmetry_1
_geom_angle_site_symmetry_3
O3 Tb1 O2W 110.31(16) 4_556 .
O3 Tb1 O1W 145.07(14) 4_556 .
O2W Tb1 O1W 87.06(17) . .
O3 Tb1 O1 90.79(14) 4_556 .
O2W Tb1 O1 139.78(13) . .
O1W Tb1 O1 94.62(18) . .
O3 Tb1 O2 73.19(13) 4_556 4_556
O2W Tb1 O2 74.73(12) . 4_556
O1W Tb1 O2 141.71(14) . 4_556
O1 Tb1 O2 79.64(13) . 4_556
O3 Tb1 O5 78.41(13) 4_556 .
O2W Tb1 O5 74.38(12) . .
O1W Tb1 O5 77.59(16) . .
O1 Tb1 O5 145.16(12) . .
O2 Tb1 O5 126.77(13) 4_556 .
O3 Tb1 O6 72.40(15) 4_556 5_657
O2W Tb1 O6 139.70(13) . 5_657
O1W Tb1 O6 74.96(15) . 5_657
O1 Tb1 O6 78.43(12) . 5_657
O2 Tb1 O6 138.55(12) 4_556 5_657
O5 Tb1 O6 66.74(12) . 5_657
O3 Tb1 N1 140.46(14) 4_556 .
O2W Tb1 N1 76.90(14) . .
O1W Tb1 N1 71.60(15) . .
O1 Tb1 N1 65.77(13) . .
O2 Tb1 N1 71.58(14) 4_556 .
O5 Tb1 N1 138.50(13) . .
O6 Tb1 N1 127.77(14) 5_657 .
C6 O5 Tb1 119.9(3) . .
C1 O1 Tb1 127.2(3) . .
C3 N1 C2 105.5(4) . .
C3 N1 Tb1 137.7(4) . .
C2 N1 Tb1 116.2(3) . .
C3 N2 C4 108.0(4) . .
C3 N2 H2 126.0 . .
C4 N2 H2 126.0 . .
O2 C1 O1 123.7(5) . .
O2 C1 C2 121.6(5) . .
O1 C1 C2 114.7(4) . .
O6 C6 O5 126.5(4) . .
O6 C6 C6 117.7(6) . 5_657
O5 C6 C6 115.7(6) . 5_657
N1 C3 N2 111.5(5) . .
N1 C3 H3 124.3 . .
N2 C3 H3 124.3 . .
C4 C2 N1 109.3(4) . .
C4 C2 C1 134.6(5) . .
N1 C2 C1 115.9(4) . .
C1 O2 Tb1 136.2(3) . 4_546
C6 O6 Tb1 119.1(3) . 5_657
O3 C5 O4 123.1(5) . .
O3 C5 C4 119.8(5) . .
O4 C5 C4 117.0(5) . .
C2 C4 N2 105.7(5) . .
C2 C4 C5 134.3(5) . .
N2 C4 C5 120.0(5) . .
C5 O3 Tb1 144.4(4) . 4_546
Tb1 O1W H1A 120.6 . .
Tb1 O1W H1B 129.6 . .
H1A O1W H1B 107.9 . .
Tb1 O2W H2A 131.9 . .
Tb1 O2W H2B 120.8 . .
H2A O2W H2B 107.0 . .
H3A O3W H3B 107.4 . .
H3A O3W H3A 0.0 . .
H3B O3W H3A 107.4 . .

loop_
_geom_bond_atom_site_label_1
_geom_bond_atom_site_label_2
_geom_bond_distance
_geom_bond_site_symmetry_2
Tb1 O3 2.307(4) 4_556
Tb1 O2W 2.331(3) .
Tb1 O1W 2.338(4) .
Tb1 O1 2.347(4) .
Tb1 O2 2.406(3) 4_556
Tb1 O5 2.435(4) .
Tb1 O6 2.437(4) 5_657
Tb1 N1 2.500(4) .
O5 C6 1.258(6) .
O1 C1 1.269(6) .
N1 C3 1.318(6) .
N1 C2 1.388(6) .
N2 C3 1.331(7) .
N2 C4 1.376(6) .
N2 H2 0.8600 .
C1 O2 1.247(6) .
C1 C2 1.494(6) .
C6 O6 1.248(6) .
C6 C6 1.552(9) 5_657
C3 H3 0.9300 .
C2 C4 1.357(7) .
O2 Tb1 2.406(3) 4_546
O4 C5 1.257(6) .
O6 Tb1 2.437(4) 5_657
C5 O3 1.256(6) .
C5 C4 1.465(7) .
O3 Tb1 2.307(4) 4_546
O1W H1A 0.8596 .
O1W H1B 0.8582 .
O2W H2A 0.8627 .
O2W H2B 0.8622 .
O3W H3A 0.8632 .
O3W H3B 0.8616 .
O3W H3A 0.8632 .

loop_
_geom_hbond_atom_site_label_D
_geom_hbond_atom_site_label_H
_geom_hbond_atom_site_label_A
_geom_hbond_distance_DH
_geom_hbond_distance_HA
_geom_hbond_distance_DA
_geom_hbond_angle_DHA
_geom_hbond_site_symmetry_A
N2 H2 O1 0.86 2.32 2.905(5) 125.9 6
O1W H1A O3W 0.86 1.78 2.617(7) 165.3 1_545
O1W H1B O4 0.86 1.98 2.798(6) 160.1 7_546
O2W H2A O5 0.86 1.87 2.723(5) 172.2 2_656
O2W H2B O4 0.86 1.90 2.733(5) 162.2 7_556
O3W H3A O4 0.86 2.04 2.840(7) 153.7 8_556

loop_
_geom_torsion_atom_site_label_1
_geom_torsion_atom_site_label_2
_geom_torsion_atom_site_label_3
_geom_torsion_atom_site_label_4
_geom_torsion
_geom_torsion_site_symmetry_1
_geom_torsion_site_symmetry_4
O3 Tb1 O5 C6 67.9(4) 4_556 .
O2W Tb1 O5 C6 -176.9(4) . .
O1W Tb1 O5 C6 -86.5(4) . .
O1 Tb1 O5 C6 -6.4(5) . .
O2 Tb1 O5 C6 126.5(4) 4_556 .
O6 Tb1 O5 C6 -7.7(4) 5_657 .
N1 Tb1 O5 C6 -129.1(4) . .
O3 Tb1 O1 C1 145.9(4) 4_556 .
O2W Tb1 O1 C1 22.3(5) . .
O1W Tb1 O1 C1 -68.6(4) . .
O2 Tb1 O1 C1 73.2(4) 4_556 .
O5 Tb1 O1 C1 -143.5(4) . .
O6 Tb1 O1 C1 -142.2(5) 5_657 .
N1 Tb1 O1 C1 -1.2(4) . .
O3 Tb1 N1 C3 113.7(5) 4_556 .
O2W Tb1 N1 C3 7.6(5) . .
O1W Tb1 N1 C3 -83.7(6) . .
O1 Tb1 N1 C3 172.3(6) . .
O2 Tb1 N1 C3 85.6(5) 4_556 .
O5 Tb1 N1 C3 -39.5(6) . .
O6 Tb1 N1 C3 -136.5(5) 5_657 .
O3 Tb1 N1 C2 -55.2(5) 4_556 .
O2W Tb1 N1 C2 -161.3(4) . .
O1W Tb1 N1 C2 107.4(4) . .
O1 Tb1 N1 C2 3.4(3) . .
O2 Tb1 N1 C2 -83.3(4) 4_556 .
O5 Tb1 N1 C2 151.6(3) . .
O6 Tb1 N1 C2 54.6(4) 5_657 .
Tb1 O1 C1 O2 -179.7(4) . .
Tb1 O1 C1 C2 -1.1(7) . .
Tb1 O5 C6 O6 -172.9(4) . .
Tb1 O5 C6 C6 7.3(7) . 5_657
C2 N1 C3 N2 1.8(6) . .
Tb1 N1 C3 N2 -167.9(4) . .
C4 N2 C3 N1 -2.3(6) . .
C3 N1 C2 C4 -0.6(6) . .
Tb1 N1 C2 C4 171.7(3) . .
C3 N1 C2 C1 -177.5(5) . .
Tb1 N1 C2 C1 -5.2(6) . .
O2 C1 C2 C4 7.0(9) . .
O1 C1 C2 C4 -171.6(6) . .
O2 C1 C2 N1 -177.1(5) . .
O1 C1 C2 N1 4.3(7) . .
O1 C1 O2 Tb1 -135.1(4) . 4_546
C2 C1 O2 Tb1 46.4(8) . 4_546
O5 C6 O6 Tb1 -172.8(4) . 5_657
C6 C6 O6 Tb1 7.0(7) 5_657 5_657
N1 C2 C4 N2 -0.7(6) . .
C1 C2 C4 N2 175.4(5) . .
N1 C2 C4 C5 180.0(5) . .
C1 C2 C4 C5 -4.0(11) . .
C3 N2 C4 C2 1.8(6) . .
C3 N2 C4 C5 -178.8(5) . .
O3 C5 C4 C2 -8.4(9) . .
O4 C5 C4 C2 171.6(6) . .
O3 C5 C4 N2 172.4(5) . .
O4 C5 C4 N2 -7.7(7) . .
O4 C5 O3 Tb1 139.8(5) . 4_546
C4 C5 O3 Tb1 -40.3(9) . 4_546
